data_1559076
loop_
_publ_author_name
'Smolander, Kimmo'
'Macko, Milan'
'Valko, Marian'
'Melnik, Milan'

_publ_section_title
;
 The Crystal and Molecular Structure of
 Tetrakis[mu-propionato]bis(nicotinamide)dicopper(II)
;
_journal_name_full 'Acta Chemica Scandinavica'
_journal_page_first 29
_journal_page_last 33
_journal_paper_doi 10.3891/acta.chem.scand.46-0029
_journal_volume 46
_journal_year 1992
_chemical_formula_sum 'C24 H32 Cu2 N4 O10'
_chemical_formula_weight 663.68
_chemical_name_common
;
Tetrakis[mu-propionato]bis(nicotinamide)dicopper(II),
[Cu(CH3CH2COO)2(nia)2]2 (nia = nicotinamide)
;
_space_group_IT_number 2
_space_group_name_Hall '-P 1'
_space_group_name_H-M_alt 'P -1'
_symmetry_cell_setting triclinic
_symmetry_Int_Tables_number 2
_symmetry_space_group_name_Hall '-P 1'
_symmetry_space_group_name_H-M 'P -1'
_cell_angle_alpha 87.36(5)
_cell_angle_beta 89.17(5)
_cell_angle_gamma 74.25(5)
_cell_formula_units_Z 2
_cell_length_a 9.895(7)
_cell_length_b 11.204(7)
_cell_length_c 13.509(7)
_cell_volume 1439.9(16)
_diffrn_ambient_temperature 293
_diffrn_radiation_probe x-ray
_diffrn_radiation_type MoK\a
_diffrn_radiation_wavelength 0.71069
_exptl_absorpt_coefficient_mu 1.54
_exptl_crystal_density_diffrn 1.53
_exptl_crystal_F_000 684
_refine_ls_number_parameters 373
_refine_ls_number_reflns 2830
_refine_ls_R_factor_gt 0.062
_refine_ls_wR_factor_gt 0.059
_cod_data_source_file Acta-Chem-Scand-1992-46-29.cif
_cod_data_source_block 1
_cod_depositor_comments 'An error on C23 z coordinate corrected (due to the COD depositor)'
_cod_original_cell_volume 1439.8(15)
_cod_database_code 1559076

loop_
_space_group_symop_id
_space_group_symop_operation_xyz
1 x,y,z
2 -x,-y,-z

loop_
_atom_site_label
_atom_site_type_symbol
_atom_site_thermal_displace_type
_atom_site_fract_x
_atom_site_fract_y
_atom_site_fract_z
_atom_site_occupancy
_atom_site_U_iso_or_equiv
_atom_site_calc_flag
_atom_site_refinement_flags
_atom_site_disorder_assembly
_atom_site_disorder_group
Cu1 Cu Uiso 0.40850(10) 0.55080(10) 0.28880(10) 1.000 0.0290(10) . . . .
Cu2 Cu Uiso 0.44200(10) 0.76980(10) 0.23400(10) 1.000 0.0310(10) . . . .
O1 O Uiso 0.0280(7) 0.2723(6) 0.2400(6) 1.000 0.068(3) . . . .
O2 O Uiso 0.8475(7) 1.0308(6) 0.2333(7) 1.000 0.076(3) . . . .
O11 O Uiso 0.2976(6) 0.6470(5) 0.3973(5) 1.000 0.045(2) . . . .
O12 O Uiso 0.3283(6) 0.8317(5) 0.3538(5) 1.000 0.042(2) . . . .
O21 O Uiso 0.2406(6) 0.6041(5) 0.2054(5) 1.000 0.039(2) . . . .
O22 O Uiso 0.2618(6) 0.7933(6) 0.1636(5) 1.000 0.049(3) . . . .
O31 O Uiso 0.5315(6) 0.4873(5) 0.1728(4) 1.000 0.038(2) . . . .
O32 O Uiso 0.5464(7) 0.6767(5) 0.1232(5) 1.000 0.047(3) . . . .
O41 O Uiso 0.5813(7) 0.5304(6) 0.3642(5) 1.000 0.047(3) . . . .
O42 O Uiso 0.6111(6) 0.7157(6) 0.3151(5) 1.000 0.048(3) . . . .
N1 N Uiso 0.3769(7) 0.3710(6) 0.3328(5) 1.000 0.033(3) . . . .
N2 N Uiso 0.1204(8) 0.0693(7) 0.2795(8) 1.000 0.051(3) . . . .
N3 N Uiso 0.4726(7) 0.9469(6) 0.1783(6) 1.000 0.034(3) . . . .
N4 N Uiso 0.7474(9) 1.2367(8) 0.2103(9) 1.000 0.058(4) . . . .
C11 C Uiso 0.2754(9) 0.7627(8) 0.4083(6) 1.000 0.034(3) . . . .
C12 C Uiso 0.1775(11) 0.8150(11) 0.4902(9) 1.000 0.063(5) . . . .
C13 C Uiso 0.0300(14) 0.8247(14) 0.4630(11) 1.000 0.111(8) . . . .
C21 C Uiso 0.1940(9) 0.7117(8) 0.1657(7) 1.000 0.038(3) . . . .
C22 C Uiso 0.0496(10) 0.7483(9) 0.1227(9) 1.000 0.060(4) . . . .
C23 C Uiso 0.0282(13) 0.8332(12) 0.0347(10) 1.000 0.096(7) . . . .
C31 C Uiso 0.5775(9) 0.5601(8) 0.1158(7) 1.000 0.036(3) . . . .
C32 C Uiso 0.6799(10) 0.5055(9) 0.0346(8) 1.000 0.047(4) . . . .
C33 C Uiso 0.8178(11) 0.5272(13) 0.0449(11) 1.000 0.099(7) . . . .
C41 C Uiso 0.6489(9) 0.6128(9) 0.3615(7) 1.000 0.039(4) . . . .
C42 C Uiso 0.7871(10) 0.5805(10) 0.4167(8) 1.000 0.058(4) . . . .
C43 C Uiso 0.9081(14) 0.5502(17) 0.3540(12) 1.000 0.134(9) . . . .
C51 C Uiso 0.4612(9) 0.2961(8) 0.3966(7) 1.000 0.039(3) . . . .
C52 C Uiso 0.4478(11) 0.1796(9) 0.4271(8) 1.000 0.052(4) . . . .
C53 C Uiso 0.3395(9) 0.1391(8) 0.3856(7) 1.000 0.042(4) . . . .
C54 C Uiso 0.2488(8) 0.2172(7) 0.3200(6) 1.000 0.029(3) . . . .
C55 C Uiso 0.2698(8) 0.3316(7) 0.2947(6) 1.000 0.032(3) . . . .
C56 C Uiso 0.1212(9) 0.1890(8) 0.2761(7) 1.000 0.041(4) . . . .
C61 C Uiso 0.3853(9) 1.0216(8) 0.1130(7) 1.000 0.038(3) . . . .
C62 C Uiso 0.4059(10) 1.1311(8) 0.0759(7) 1.000 0.048(4) . . . .
C63 C Uiso 0.5212(10) 1.1658(9) 0.1069(8) 1.000 0.046(4) . . . .
C64 C Uiso 0.6136(8) 1.0918(8) 0.1726(7) 1.000 0.035(3) . . . .
C65 C Uiso 0.5863(9) 0.9826(7) 0.2069(7) 1.000 0.033(3) . . . .
C66 C Uiso 0.7461(10) 1.1168(9) 0.2084(8) 1.000 0.047(4) . . . .

loop_
_geom_angle_atom_site_label_1
_geom_angle_atom_site_label_2
_geom_angle_atom_site_label_3
_geom_angle
_geom_angle_site_symmetry_1
_geom_angle_site_symmetry_2
_geom_angle_site_symmetry_3
_geom_angle_publ_flag
O11 Cu1 O21 88.3(3) . . . yes
O11 Cu1 O31 167.9(2) . . . yes
O11 Cu1 O41 90.1(3) . . . yes
O11 Cu1 N1 97.6(3) . . . yes
O21 Cu1 O31 92.2(3) . . . yes
O21 Cu1 O41 168.4(3) . . . yes
O21 Cu1 N1 95.2(3) . . . yes
O31 Cu1 O41 87.0(3) . . . yes
O31 Cu1 N1 94.5(2) . . . yes
O41 Cu1 N1 96.4(3) . . . yes
O12 Cu2 O22 87.2(3) . . . yes
O12 Cu2 O32 168.5(2) . . . yes
O12 Cu2 O42 90.3(3) . . . yes
O12 Cu2 N3 97.7(3) . . . yes
O22 Cu2 O32 90.9(3) . . . yes
O22 Cu2 O42 168.1(3) . . . yes
O22 Cu2 N3 94.3(3) . . . yes
O32 Cu2 O42 89.3(3) . . . yes
O32 Cu2 N3 93.7(3) . . . yes
O42 Cu2 N3 97.6(3) . . . yes
Cu1 O11 C11 126.2(6) . . . yes
Cu2 O12 C11 121.9(5) . . . yes
Cu1 O21 C21 124.8(6) . . . yes
Cu2 O22 C21 123.0(6) . . . yes
Cu1 O31 C31 121.0(5) . . . yes
Cu2 O32 C31 125.8(6) . . . yes
Cu1 O41 C41 122.3(6) . . . yes
Cu2 O42 C41 124.1(6) . . . yes
Cu1 N1 C51 120.7(6) . . . yes
Cu1 N1 C55 121.6(5) . . . yes
C51 N1 C55 117.7(7) . . . yes
Cu2 N3 C61 122.3(6) . . . yes
Cu2 N3 C65 120.2(6) . . . yes
C61 N3 C65 117.4(7) . . . yes
O11 C11 O12 123.6(8) . . . yes
O11 C11 C12 115.8(8) . . . yes
O12 C11 C12 120.6(8) . . . yes
C11 C12 C13 110.8(10) . . . no
O21 C21 O22 123.4(8) . . . yes
O21 C21 C22 119.1(8) . . . yes
O22 C21 C22 117.5(8) . . . yes
C21 C22 C23 116.2(9) . . . no
O31 C31 O32 124.3(8) . . . yes
O31 C31 C32 118.6(8) . . . yes
O32 C31 C32 117.0(8) . . . yes
C31 C32 C33 113.6(9) . . . no
O41 C41 O42 125.0(9) . . . yes
O41 C41 C42 116.7(8) . . . yes
O42 C41 C42 118.3(8) . . . yes
C41 C42 C43 114.1(10) . . . no
N1 C51 C52 123.7(9) . . . yes
C51 C52 C53 118.1(9) . . . no
C52 C53 C54 119.0(8) . . . no
C53 C54 C55 118.8(8) . . . no
C53 C54 C56 124.3(7) . . . no
C55 C54 C56 116.9(7) . . . no
N1 C55 C54 122.8(7) . . . yes
O1 C56 N2 123.7(9) . . . yes
O1 C56 C54 120.0(8) . . . yes
N2 C56 C54 116.3(8) . . . yes
N3 C61 C62 122.6(9) . . . yes
C61 C62 C63 118.8(9) . . . no
C62 C63 C64 120.5(9) . . . no
C63 C64 C65 117.6(8) . . . no
C63 C64 C66 125.4(8) . . . no
C65 C64 C66 117.0(8) . . . no
N3 C65 C64 123.1(8) . . . yes
O2 C66 N4 122.6(10) . . . yes
O2 C66 C64 120.6(9) . . . yes
N4 C66 C64 116.8(9) . . . yes

loop_
_geom_bond_atom_site_label_1
_geom_bond_atom_site_label_2
_geom_bond_distance
_geom_bond_site_symmetry_1
_geom_bond_site_symmetry_2
_geom_bond_publ_flag
Cu1 O11 1.993(7) . . yes
Cu1 O21 1.960(7) . . yes
Cu1 O31 2.005(6) . . yes
Cu1 O41 1.957(7) . . yes
Cu1 N1 2.176(7) . . yes
Cu2 O12 1.998(7) . . yes
Cu2 O22 1.981(7) . . yes
Cu2 O32 1.977(7) . . yes
Cu2 O42 1.952(7) . . yes
Cu2 N3 2.186(7) . . yes
O1 C56 1.210(11) . . yes
O2 C66 1.226(12) . . yes
O11 C11 1.270(10) . . yes
O12 C11 1.253(11) . . yes
O21 C21 1.265(10) . . yes
O22 C21 1.272(11) . . yes
O31 C31 1.265(11) . . yes
O32 C31 1.267(10) . . yes
O41 C41 1.278(12) . . yes
O42 C41 1.252(12) . . yes
N1 C51 1.310(11) . . yes
N1 C55 1.369(11) . . yes
N2 C56 1.342(12) . . yes
N3 C61 1.337(12) . . yes
N3 C65 1.359(12) . . yes
N4 C66 1.348(13) . . yes
C11 C12 1.492(15) . . no
C12 C13 1.484(19) . . no
C21 C22 1.494(14) . . no
C22 C23 1.469(18) . . no
C31 C32 1.516(14) . . no
C32 C33 1.459(16) . . no
C41 C42 1.514(14) . . no
C42 C43 1.429(19) . . no
C51 C52 1.391(13) . . no
C52 C53 1.405(14) . . no
C53 C54 1.372(12) . . no
C54 C55 1.380(11) . . no
C54 C56 1.517(12) . . no
C61 C62 1.369(13) . . no
C62 C63 1.378(14) . . no
C63 C64 1.362(14) . . no
C64 C65 1.381(12) . . no
C64 C66 1.504(13) . . no

loop_
_geom_torsion_atom_site_label_1
_geom_torsion_atom_site_label_2
_geom_torsion_atom_site_label_3
_geom_torsion_atom_site_label_4
_geom_torsion
_geom_torsion_site_symmetry_1
_geom_torsion_site_symmetry_2
_geom_torsion_site_symmetry_3
_geom_torsion_site_symmetry_4
_geom_torsion_publ_flag
O21 Cu1 O11 C11 -83.0(7) . . . . no
O41 Cu1 O11 C11 85.5(7) . . . . no
N1 Cu1 O11 C11 -178.0(7) . . . . no
O11 Cu1 O21 C21 75.0(7) . . . . no
O31 Cu1 O21 C21 -92.9(7) . . . . no
N1 Cu1 O21 C21 172.5(7) . . . . no
O21 Cu1 O31 C31 81.9(7) . . . . no
O41 Cu1 O31 C31 -86.6(7) . . . . no
N1 Cu1 O31 C31 177.2(7) . . . . no
O11 Cu1 O41 C41 -84.5(7) . . . . no
O31 Cu1 O41 C41 83.7(7) . . . . no
N1 Cu1 O41 C41 177.9(7) . . . . no
O11 Cu1 N1 C51 -87.3(7) . . . . no
O11 Cu1 N1 C55 93.2(6) . . . . no
O21 Cu1 N1 C51 -176.3(7) . . . . no
O21 Cu1 N1 C55 4.2(6) . . . . no
O31 Cu1 N1 C51 91.1(7) . . . . no
O31 Cu1 N1 C55 -88.4(6) . . . . no
O41 Cu1 N1 C51 3.6(7) . . . . no
O41 Cu1 N1 C55 -175.9(6) . . . . no
O22 Cu2 O12 C11 80.9(7) . . . . no
O42 Cu2 O12 C11 -87.5(7) . . . . no
N3 Cu2 O12 C11 174.8(7) . . . . no
O12 Cu2 O22 C21 -85.5(7) . . . . no
O32 Cu2 O22 C21 83.2(7) . . . . no
N3 Cu2 O22 C21 177.0(7) . . . . no
O22 Cu2 O32 C31 -91.9(8) . . . . no
O42 Cu2 O32 C31 76.3(8) . . . . no
N3 Cu2 O32 C31 173.8(8) . . . . no
O12 Cu2 O42 C41 85.7(7) . . . . no
O32 Cu2 O42 C41 -82.8(7) . . . . no
N3 Cu2 O42 C41 -176.5(7) . . . . no
O12 Cu2 N3 C61 -91.9(7) . . . . no
O12 Cu2 N3 C65 90.7(7) . . . . no
O22 Cu2 N3 C61 -4.2(7) . . . . no
O22 Cu2 N3 C65 178.4(7) . . . . no
O32 Cu2 N3 C61 87.0(7) . . . . no
O32 Cu2 N3 C65 -90.4(7) . . . . no
O42 Cu2 N3 C61 176.8(7) . . . . no
O42 Cu2 N3 C65 -0.6(7) . . . . no
Cu1 O11 C11 O12 -4.2(13) . . . . no
Cu1 O11 C11 C12 174.4(6) . . . . no
Cu2 O12 C11 O11 5.6(12) . . . . no
Cu2 O12 C11 C12 -172.9(7) . . . . no
Cu1 O21 C21 O22 10.4(13) . . . . no
Cu1 O21 C21 C22 -166.8(7) . . . . no
Cu2 O22 C21 O21 -6.4(13) . . . . no
Cu2 O22 C21 C22 170.8(7) . . . . no
Cu1 O31 C31 O32 -3.3(12) . . . . no
Cu1 O31 C31 C32 174.9(6) . . . . no
Cu2 O32 C31 O31 8.9(13) . . . . no
Cu2 O32 C31 C32 -169.3(6) . . . . no
Cu1 O41 C41 O42 3.1(13) . . . . no
Cu1 O41 C41 C42 -175.1(6) . . . . no
Cu2 O42 C41 O41 -1.6(13) . . . . no
Cu2 O42 C41 C42 176.5(6) . . . . no
Cu1 N1 C51 C52 -179.3(7) . . . . no
C55 N1 C51 C52 0.2(13) . . . . no
Cu1 N1 C55 C54 178.9(6) . . . . no
C51 N1 C55 C54 -0.7(12) . . . . no
Cu2 N3 C61 C62 -178.3(7) . . . . no
C65 N3 C61 C62 -0.8(13) . . . . no
Cu2 N3 C65 C64 178.4(7) . . . . no
C61 N3 C65 C64 0.8(13) . . . . no
O11 C11 C12 C13 -74.3(12) . . . . no
O12 C11 C12 C13 104.2(12) . . . . no
O21 C21 C22 C23 -146.5(10) . . . . no
O22 C21 C22 C23 36.1(14) . . . . no
O31 C31 C32 C33 -117.0(11) . . . . no
O32 C31 C32 C33 61.4(13) . . . . no
O41 C41 C42 C43 104.7(12) . . . . no
O42 C41 C42 C43 -73.6(14) . . . . no
N1 C51 C52 C53 1.3(15) . . . . no
C51 C52 C53 C54 -2.4(14) . . . . no
C52 C53 C54 C55 2.0(13) . . . . no
C52 C53 C54 C56 -175.1(9) . . . . no
C53 C54 C55 N1 -0.5(13) . . . . no
C56 C54 C55 N1 176.8(7) . . . . no
C53 C54 C56 O1 161.1(9) . . . . no
C53 C54 C56 N2 -19.5(13) . . . . no
C55 C54 C56 O1 -16.0(13) . . . . no
C55 C54 C56 N2 163.4(9) . . . . no
N3 C61 C62 C63 0.1(14) . . . . no
C61 C62 C63 C64 0.6(15) . . . . no
C62 C63 C64 C65 -0.5(14) . . . . no
C62 C63 C64 C66 177.2(9) . . . . no
C63 C64 C65 N3 -0.2(14) . . . . no
C66 C64 C65 N3 -178.1(8) . . . . no
C63 C64 C66 O2 -150.8(11) . . . . no
C63 C64 C66 N4 28.5(15) . . . . no
C65 C64 C66 O2 27.0(14) . . . . no
C65 C64 C66 N4 -153.8(10) . . . . no
